data_1526605
loop_
_publ_author_name
'Shatruk, M.M.'
'Kovnir, K.A.'
'Shevel'kov, A.V.'
'Presnyakov, I.A.'
'Kloo, L.A.'
'Lindsjo, M.'

_publ_section_title
;
 Novel compounds Sn10 In14 P22 I8 and Sn14 In10 P21.2 I8 with clathrate I
 structure: synthesis and crystal and electronic structure
;
_journal_name_full 'Journal of Solid State Chemistry'
_journal_page_first 233
_journal_page_last 242
_journal_volume 161
_journal_year 2001
_chemical_formula_sum 'I8 In10 P21.2 Sn14'
_chemical_name_systematic 'Sn14 In10 P21.2 I8'
_space_group_IT_number 84
_symmetry_space_group_name_Hall '-P 4c'
_symmetry_space_group_name_H-M 'P 42/m'
_cell_angle_alpha 90
_cell_angle_beta 90
_cell_angle_gamma 90
_cell_formula_units_Z 5
_cell_length_a 24.745
_cell_length_b 24.745
_cell_length_c 11.067
_cell_volume 6776.490
_citation_journal_id_ASTM JSSCBI
_cod_data_source_file Shatruk_JSSCBI_2001_1688.cif
_cod_data_source_block I8In10P21.2Sn14
_cod_original_cell_volume 6776.491
_cod_database_code 1526605

loop_
_symmetry_equiv_pos_as_xyz
x,y,z
-y,x,z+1/2
-x,-y,z
y,-x,z+1/2
-x,-y,-z
y,-x,-z-1/2
x,y,-z
-y,x,-z-1/2

loop_
_atom_site_label
_atom_site_type_symbol
_atom_site_fract_x
_atom_site_fract_y
_atom_site_fract_z
_atom_site_occupancy
_atom_site_U_iso_or_equiv
P7 P 0.2988 0.097 0.2537 1 0.0
In2 In 0.5886 0.3 0 0.4167 0.0
I8 I 0.2502 -0.0008 0 1 0.0
In17 In 0.4623 0.4239 0.374 0.4167 0.0
Sn5 Sn 0.6886 0.2511 0 0.5833 0.0
P9 P 0.2127 0.2398 0.1955 1 0.0
I3 I 0.8007 0.0997 0.5 1 0.0
Sn17 Sn 0.4623 0.4239 0.374 0.5833 0.0
P5 P 0.7005 0.1496 0 1 0.0
Sn2 Sn 0.5886 0.3 0 0.5833 0.0
I9 I 0.1922 0.1495 0.5 1 0.0
Sn7 Sn 0.1008 0.0126 0.5 0.5833 0.0
P8 P 0.5174 0.3386 0.6979 1 0.0
P3 P 0.4978 0.2551 0 1 0.0
In11 In 0.0494 0.4762 0.1906 0.4167 0.0
Sn14 Sn 0.3378 0.1758 0.3794 0.5833 0.0
In8 In 0.651 0.1107 0.5 0.4167 0.0
In10 In 0.6129 0.0984 0 0.4167 0.0
In16 In 0.2614 0.0237 0.3759 0.4167 0.0
Sn18 Sn 0.2244 0.1372 0.1272 0.5833 0.0
I4 I 0.4003 0.2997 0.5 1 0.0
Sn16 Sn 0.2614 0.0237 0.3759 0.5833 0.0
P12 P 0.1613 0.0153 0.3127 1 0.0
P13 P 0.5872 0.3606 0.192 1 0.0
P2 P 0.5513 0.1018 0.5 0.5 0.0
Sn8 Sn 0.651 0.1107 0.5 0.5833 0.0
In4 In 0.7008 0.2113 0.5 0.4167 0.0
In3 In 0.5501 0.2868 0.5 0.4167 0.0
In1 In 0.087 0.0525 0 0.4167 0.0
In19 In 0.4495 0.2746 0.1891 0.4167 0.0
P4 P 0.6481 0.2961 0.5 0.5 0.0
Sn10 Sn 0.6129 0.0984 0 0.5833 0.0
In6 In 0.4981 0.188 0.5 0.4167 0.0
Sn9 Sn 0.5111 0.1506 0 0.5833 0.0
Sn11 Sn 0.0494 0.4762 0.1906 0.5833 0.0
I7 I 0.8011 0.3494 0.5 1 0.0
In5 In 0.6886 0.2511 0 0.4167 0.0
Sn6 Sn 0.4981 0.188 0.5 0.5833 0.0
In12 In 0.8511 0.0745 0.1901 0.4167 0.0
In20 In 0.75 0.1253 0.1905 0.4167 0.0
Sn3 Sn 0.5501 0.2868 0.5 0.5833 0.0
In9 In 0.5111 0.1506 0 0.4167 0.0
I2 I 0 0 0.25 1 0.0
I5 I 0.4485 0.3993 0 1 0.0
Sn19 Sn 0.4495 0.2746 0.1891 0.5833 0.0
I1 I 0.5 0 0 1 0.0
In13 In 0.3502 0.3247 0.1899 0.4167 0.0
Sn15 Sn 0.3758 0.0617 0.1266 0.5833 0.0
In7 In 0.1008 0.0126 0.5 0.4167 0.0
P11 P 0.6177 0.0361 0.1888 1 0.0
Sn12 Sn 0.8511 0.0745 0.1901 0.5833 0.0
In14 In 0.3378 0.1758 0.3794 0.4167 0.0
P1 P 0.5 0.5 0.25 1 0.0
P17 P 0.6807 0.064 0.6898 1 0.0
I6 I 0.399 0.0503 0.5 1 0.0
In15 In 0.3758 0.0617 0.1266 0.4167 0.0
Sn20 Sn 0.75 0.1253 0.1905 0.5833 0.0
I10 I 0.6013 0.2004 0.2493 1 0.0
P6 P 0.1005 -0.0442 0 1 0.0
P10 P 0.4381 0.1807 0.3035 1 0.0
Sn13 Sn 0.3502 0.3247 0.1899 0.5833 0.0
Sn4 Sn 0.7008 0.2113 0.5 0.5833 0.0
P15 P 0.2843 0.2627 0.3147 1 0.0
P14 P 0.459 0.1132 0.1943 1 0.0
Sn1 Sn 0.087 0.0525 0 0.5833 0.0
In18 In 0.2244 0.1372 0.1272 0.4167 0.0
P16 P 0.1395 0.0883 0.1938 1 0.0
